data_1561971
_publ_author_name 'Matus Mihalik et al.'
_publ_contact_author_address 'Institute of Experimental Physics SAS, Watsonova 44, Kosice, Slovakia'
_publ_contact_author_name 'Matus Mihalik'
_publ_section_title
;
 Magnetism in NdMn0.1Fe0.9O3 compound
;
_journal_coden_ASTM JMMM
_journal_name_full 'Journal of Magnetism and Magnetic Materials'
_journal_page_first 166539
_journal_paper_doi 10.1016/j.jmmm.2020.166539
_journal_volume 502
_journal_year 2020
_chemical_formula_sum 'Fe3.6 Mn0.4 Nd4 O12'
_chemical_formula_weight 992.00
_chemical_name_common NdMn0.1Fe0.9O3
_space_group_IT_number 62
_space_group_name_Hall '-P 2ac 2n'
_space_group_name_H-M_alt 'P n m a'
_symmetry_cell_setting orthorhombic
_cell_angle_alpha 90.000000
_cell_angle_beta 90.000000
_cell_angle_gamma 90.000000
_cell_formula_units_Z 1
_cell_length_a 5.5998(10)
_cell_length_b 7.7250(10)
_cell_length_c 5.4368(10)
_cell_measurement_temperature 13
_cell_measurement_theta_max 105
_cell_measurement_theta_min 15
_cell_volume 235.19(7)
_diffrn_ambient_temperature 13
_diffrn_measured_fraction_theta_full 0.5
_diffrn_measurement_device_type PANAnalytical
_diffrn_measurement_method \q/2'\q
_diffrn_radiation_detector PIXcel3D
_diffrn_radiation_source 'X-ray tube'
_diffrn_reflns_number 98
_exptl_crystal_colour black
_exptl_crystal_density_diffrn 7.004
_exptl_crystal_description powder
_geom_angle 90.985(8)
_geom_angle_atom_site_label_1 O1
_geom_angle_atom_site_label_2 Fe1
_geom_angle_atom_site_label_3 O2
_geom_bond_atom_site_label_1 O1
_geom_bond_atom_site_label_2 Fe1
_geom_bond_distance 2.1515(3)
_refine_ls_goodness_of_fit_all 1.1261
_refine_ls_R_I_factor 0.0287
_refine_ls_structure_factor_coef Inet
_cod_data_source_file 13K.cif
_cod_data_source_block 13K
_cod_original_formula_sum 'Fe3.60 Mn0.40 Nd4 O12'
_cod_database_code 1561971

loop_
_space_group_symop_operation_xyz
'x, y, z'
'-x, -y, -z'
'-x+1/2, -y, z+1/2'
'x+1/2, y, -z+1/2'
'-x, y+1/2, -z'
'x, -y+1/2, z'
'x+1/2, -y+1/2, -z+1/2'
'-x+1/2, y+1/2, z+1/2'

loop_
_atom_site_label
_atom_site_occupancy
_atom_site_fract_x
_atom_site_fract_y
_atom_site_fract_z
_atom_site_U_iso_or_equiv
_atom_site_type_symbol
Nd1 1.0 0.057090 0.250000 0.990860 0.0 Nd
Fe1 0.9000 0.000000 0.000000 0.500000 0.0 Fe
Mn1 0.1000 0.000000 0.000000 0.500000 0.0 Mn
O1 1.0 0.408170 0.250000 0.146550 0.0 O
O2 1.0 0.281460 0.043850 0.720610 0.0 O

loop_
_diffrn_radiation_type
_diffrn_radiation_wavelength
CoK\a~1~ 1.789
CoK\a~2~ 1.793
